data_7132024
loop_
_publ_author_name
'Luo, Yong-An'
'Zhao, Zhao'
'Chen, Ting'
'Li, Yanguo'
'Zhao, Yufen'
'Stephan, Douglas W.'
'Wu, Yile'

_publ_section_title
;
 Stannyl phosphaketene as a synthon for phosphorus analogues of \b-lactam
;
_journal_name_full 'Chemical Communications'
_journal_paper_doi 10.1039/D3CC03117A
_journal_year 2023
_chemical_formula_moiety 'C25 H7 B F15 O5 P Sn, C7 H8'
_chemical_formula_sum 'C32 H15 B F15 O5 P Sn'
_chemical_formula_weight 924.91
_space_group_crystal_system triclinic
_space_group_IT_number 2
_space_group_name_Hall '-P 1'
_space_group_name_H-M_alt 'P -1'
_atom_sites_solution_hydrogens geom
_atom_sites_solution_primary dual
_audit_creation_date 2023-01-11
_audit_creation_method
;
Olex2 1.5
(compiled 2022.04.07 svn.rca3783a0 for OlexSys, GUI svn.r6498)
;
_audit_update_record
;
2023-05-17 deposited with the CCDC.	2023-08-15 downloaded from the CCDC.
;
_cell_angle_alpha 99.900(3)
_cell_angle_beta 114.828(2)
_cell_angle_gamma 103.138(2)
_cell_formula_units_Z 2
_cell_length_a 11.5863(5)
_cell_length_b 12.5598(6)
_cell_length_c 13.4404(6)
_cell_measurement_reflns_used 9686
_cell_measurement_temperature 150(2)
_cell_measurement_theta_max 68.428
_cell_measurement_theta_min 3.792
_cell_volume 1647.63(14)
_computing_cell_refinement 'SAINT V8.40B (?, 2016)'
_computing_data_reduction 'SAINT V8.40B (?, 2016)'
_computing_molecular_graphics 'Olex2 1.5 (Dolomanov et al., 2009)'
_computing_publication_material 'Olex2 1.5 (Dolomanov et al., 2009)'
_computing_structure_refinement 'SHELXL 2018/3 (Sheldrick, 2015)'
_computing_structure_solution 'SHELXT 2018/2 (Sheldrick, 2018)'
_diffrn_ambient_temperature 150.00
_diffrn_measured_fraction_theta_full 0.999
_diffrn_measured_fraction_theta_max 0.996
_diffrn_measurement_device_type 'Bruker APEX-II CCD'
_diffrn_measurement_method '\f and \w scans'
_diffrn_radiation_type CuK\a
_diffrn_radiation_wavelength 1.54178
_diffrn_reflns_av_R_equivalents 0.0659
_diffrn_reflns_av_unetI/netI 0.0287
_diffrn_reflns_Laue_measured_fraction_full 0.999
_diffrn_reflns_Laue_measured_fraction_max 0.996
_diffrn_reflns_limit_h_max 13
_diffrn_reflns_limit_h_min -13
_diffrn_reflns_limit_k_max 15
_diffrn_reflns_limit_k_min -15
_diffrn_reflns_limit_l_max 16
_diffrn_reflns_limit_l_min -16
_diffrn_reflns_number 61002
_diffrn_reflns_point_group_measured_fraction_full 0.999
_diffrn_reflns_point_group_measured_fraction_max 0.996
_diffrn_reflns_theta_full 67.679
_diffrn_reflns_theta_max 68.455
_diffrn_reflns_theta_min 3.791
_diffrn_source_current 1.2
_diffrn_source_power 0.06
_diffrn_source_voltage 50.0
_diffrn_standards_number 0
_exptl_absorpt_coefficient_mu 7.817
_exptl_absorpt_correction_T_max 0.7531
_exptl_absorpt_correction_T_min 0.5831
_exptl_absorpt_correction_type multi-scan
_exptl_absorpt_process_details
;
SADABS-2016/2 (Bruker,2016/2) was used for absorption correction.
wR2(int) was 0.1248 before and 0.0775 after correction.
The Ratio of minimum to maximum transmission is 0.7743.
The \l/2 correction factor is Not present.
;
_exptl_crystal_colour colourless
_exptl_crystal_colour_primary colourless
_exptl_crystal_density_diffrn 1.864
_exptl_crystal_description block
_exptl_crystal_F_000 904
_refine_diff_density_max 0.859
_refine_diff_density_min -0.509
_refine_diff_density_rms 0.063
_refine_ls_extinction_method none
_refine_ls_goodness_of_fit_ref 1.088
_refine_ls_hydrogen_treatment constr
_refine_ls_matrix_type full
_refine_ls_number_parameters 499
_refine_ls_number_reflns 6035
_refine_ls_number_restraints 0
_refine_ls_restrained_S_all 1.088
_refine_ls_R_factor_all 0.0273
_refine_ls_R_factor_gt 0.0254
_refine_ls_shift/su_max 0.000
_refine_ls_shift/su_mean 0.000
_refine_ls_structure_factor_coef Fsqd
_refine_ls_weighting_details 'w=1/[\s^2^(Fo^2^)+(0.0351P)^2^+0.6232P] where P=(Fo^2^+2Fc^2^)/3'
_refine_ls_weighting_scheme calc
_refine_ls_wR_factor_gt 0.0653
_refine_ls_wR_factor_ref 0.0662
_reflns_Friedel_coverage 0.000
_reflns_number_gt 5637
_reflns_number_total 6035
_reflns_threshold_expression 'I > 2\s(I)'
_cod_data_source_file d3cc03117a2.cif
_cod_data_source_block 12345
_cod_original_cell_volume 1647.63(13)
_cod_database_code 7132024
_shelx_shelxl_version_number 2018/3
_shelx_space_group_comment
;
The symmetry employed for this shelxl refinement is uniquely defined
by the following loop, which should always be used as a source of
symmetry information in preference to the above space-group names.
They are only intended as comments.
;
_olex2_refinement_description
;
1. Fixed Uiso
 At 1.2 times of:
  All C(H) groups
 At 1.5 times of:
  All C(H,H,H) groups
2.a Ternary CH refined with riding coordinates:
 C00W(H00W)
2.b Aromatic/amide H refined with riding coordinates:
 C013(H013), C019(H019), C01B(H01G), C01G(H01H), C01I(H01I)
2.c Idealised Me refined as rotating group:
 C015(H01A,H01B,H01C), C01D(H01D,H01E,H01F), C01J(H01J,H01K,H01L)
;
_olex2_submission_special_instructions 'No special instructions were received'

loop_
_space_group_symop_operation_xyz
'x, y, z'
'-x, -y, -z'

loop_
_atom_site_label
_atom_site_type_symbol
_atom_site_fract_x
_atom_site_fract_y
_atom_site_fract_z
_atom_site_U_iso_or_equiv
_atom_site_adp_type
_atom_site_occupancy
_atom_site_site_symmetry_order
_atom_site_calc_flag
_atom_site_refinement_flags_posn
_atom_site_refinement_flags_adp
_atom_site_refinement_flags_occupancy
_atom_site_disorder_assembly
_atom_site_disorder_group
Sn01 Sn -0.18863(2) -0.11975(2) 0.07613(2) 0.02593(6) Uani 1 1 d . . . . .
P002 P 0.23759(5) 0.14091(5) 0.15085(5) 0.02166(12) Uani 1 1 d . . . . .
F003 F 0.28357(14) 0.12037(12) 0.40101(13) 0.0343(3) Uani 1 1 d . . . . .
F004 F 0.64845(13) 0.39604(12) 0.41206(13) 0.0357(3) Uani 1 1 d . . . . .
F005 F 0.49916(14) 0.25360(12) 0.17867(13) 0.0329(3) Uani 1 1 d . . . . .
F006 F 0.08147(15) 0.28616(14) 0.12492(13) 0.0406(4) Uani 1 1 d . . . . .
F007 F 0.35105(15) 0.36080(13) 0.52421(12) 0.0353(3) Uani 1 1 d . . . . .
F008 F 0.32370(15) 0.52817(12) 0.29620(14) 0.0366(3) Uani 1 1 d . . . . .
O009 O -0.02507(15) 0.03218(13) 0.12153(14) 0.0254(3) Uani 1 1 d . . . . .
F00A F 0.62015(16) 0.40390(14) 0.10399(15) 0.0437(4) Uani 1 1 d . . . . .
F00B F 0.43763(17) 0.67156(13) 0.21473(15) 0.0444(4) Uani 1 1 d . . . . .
F00C F 0.15623(18) 0.40400(14) 0.55908(15) 0.0456(4) Uani 1 1 d . . . . .
F00D F 0.58676(18) 0.61203(14) 0.11638(15) 0.0459(4) Uani 1 1 d . . . . .
O00E O 0.41660(17) -0.09313(15) 0.12495(15) 0.0307(4) Uani 1 1 d . . . . .
F00F F 0.46061(19) 0.06315(15) 0.56833(15) 0.0463(4) Uani 1 1 d . . . . .
O00G O -0.03394(16) -0.21132(14) 0.09991(15) 0.0296(4) Uani 1 1 d . . . . .
F00H F 0.81958(15) 0.33226(16) 0.57075(15) 0.0506(4) Uani 1 1 d . . . . .
O00I O 0.29500(17) -0.02519(15) -0.01148(15) 0.0302(4) Uani 1 1 d . . . . .
F00J F 0.7305(2) 0.16087(18) 0.64797(15) 0.0577(5) Uani 1 1 d . . . . .
F00K F -0.07818(17) 0.39437(16) 0.38009(19) 0.0570(5) Uani 1 1 d . . . . .
F00L F -0.11244(17) 0.33440(18) 0.16233(17) 0.0611(5) Uani 1 1 d . . . . .
O00M O 0.15751(17) -0.23793(14) 0.11451(16) 0.0321(4) Uani 1 1 d . . . . .
C00N C 0.0919(2) 0.03172(19) 0.13895(19) 0.0215(4) Uani 1 1 d . . . . .
C00O C 0.4541(2) 0.25899(19) 0.3937(2) 0.0243(5) Uani 1 1 d . . . . .
C00P C 0.4166(2) 0.1756(2) 0.4408(2) 0.0276(5) Uani 1 1 d . . . . .
C00Q C 0.4027(2) 0.38130(19) 0.23976(19) 0.0231(5) Uani 1 1 d . . . . .
C00R C 0.1515(2) -0.05219(19) 0.1435(2) 0.0234(5) Uani 1 1 d . . . . .
C00S C 0.3922(2) 0.4898(2) 0.2459(2) 0.0260(5) Uani 1 1 d . . . . .
C00T C 0.0851(2) -0.1709(2) 0.1186(2) 0.0251(5) Uani 1 1 d . . . . .
C00U C 0.2249(2) 0.31676(19) 0.3211(2) 0.0245(5) Uani 1 1 d . . . . .
C00V C 0.3348(2) -0.03546(19) 0.0851(2) 0.0246(5) Uani 1 1 d . . . . .
C00W C 0.2946(2) 0.01319(19) 0.1712(2) 0.0241(5) Uani 1 1 d . . . . .
H00W H 0.362643 0.025725 0.252412 0.029 Uiso 1 1 calc R U . . .
C00X C 0.5938(2) 0.3102(2) 0.4434(2) 0.0273(5) Uani 1 1 d . . . . .
C00Y C 0.4793(2) 0.35736(19) 0.1880(2) 0.0267(5) Uani 1 1 d . . . . .
C00Z C 0.5426(3) 0.4320(2) 0.1481(2) 0.0314(5) Uani 1 1 d . . . . .
C010 C 0.5272(3) 0.5382(2) 0.1559(2) 0.0335(6) Uani 1 1 d . . . . .
C011 C 0.2366(2) 0.3491(2) 0.4298(2) 0.0282(5) Uani 1 1 d . . . . .
C012 C 0.1030(2) 0.3138(2) 0.2343(2) 0.0319(6) Uani 1 1 d . . . . .
C013 C 1.0056(3) 0.9396(3) 0.3609(2) 0.0433(7) Uani 1 1 d . . . . .
H013 H 1.094558 0.951723 0.371569 0.052 Uiso 1 1 calc R U . . .
C014 C 0.0014(3) 0.3385(2) 0.2522(3) 0.0393(6) Uani 1 1 d . . . . .
C015 C 0.4477(3) -0.1550(2) 0.0430(3) 0.0370(6) Uani 1 1 d . . . . .
H01A H 0.363632 -0.205574 -0.025041 0.056 Uiso 1 1 calc R U . . .
H01B H 0.501675 -0.200899 0.078649 0.056 Uiso 1 1 calc R U . . .
H01C H 0.498932 -0.100076 0.020200 0.056 Uiso 1 1 calc R U . . .
C016 C 0.4516(3) 0.5671(2) 0.2050(2) 0.0309(5) Uani 1 1 d . . . . .
C017 C 0.5052(3) 0.1442(2) 0.5268(2) 0.0342(6) Uani 1 1 d . . . . .
C018 C 0.6422(3) 0.1951(2) 0.5686(2) 0.0376(6) Uani 1 1 d . . . . .
C019 C 0.7456(3) 0.9041(3) 0.3275(2) 0.0439(7) Uani 1 1 d . . . . .
H019 H 0.656081 0.890806 0.315548 0.053 Uiso 1 1 calc R U . . .
C01A C 0.1374(3) 0.3741(2) 0.4514(2) 0.0336(6) Uani 1 1 d . . . . .
C01B C 0.9302(3) 0.8343(3) 0.3574(3) 0.0455(7) Uani 1 1 d . . . . .
H01G H 0.967639 0.774466 0.366342 0.055 Uiso 1 1 calc R U . . .
C01C C 0.6864(3) 0.2792(2) 0.5282(2) 0.0350(6) Uani 1 1 d . . . . .
C01D C 0.0958(3) -0.3587(2) 0.0938(3) 0.0483(8) Uani 1 1 d . . . . .
H01D H 0.007997 -0.387871 0.023979 0.072 Uiso 1 1 calc R U . . .
H01E H 0.083343 -0.370052 0.159382 0.072 Uiso 1 1 calc R U . . .
H01F H 0.154312 -0.400155 0.083820 0.072 Uiso 1 1 calc R U . . .
B01E B 0.3393(2) 0.2879(2) 0.2904(2) 0.0221(5) Uani 1 1 d . . . . .
C01F C 0.0187(3) 0.3693(2) 0.3612(3) 0.0394(7) Uani 1 1 d . . . . .
C01G C 0.8009(3) 0.8171(3) 0.3408(3) 0.0457(7) Uani 1 1 d . . . . .
H01H H 0.749225 0.745226 0.338461 0.055 Uiso 1 1 calc R U . . .
C01H C 0.8195(3) 1.0106(3) 0.3315(2) 0.0421(7) Uani 1 1 d . . . . .
C01I C 0.9510(3) 1.0267(3) 0.3487(2) 0.0428(7) Uani 1 1 d . . . . .
H01I H 1.003605 1.098674 0.352127 0.051 Uiso 1 1 calc R U . . .
C01J C 0.7607(4) 1.1058(3) 0.3184(4) 0.0650(10) Uani 1 1 d . . . . .
H01J H 0.753900 1.124985 0.248909 0.098 Uiso 1 1 calc R U . . .
H01K H 0.819367 1.173554 0.385714 0.098 Uiso 1 1 calc R U . . .
H01L H 0.670749 1.080876 0.312054 0.098 Uiso 1 1 calc R U . . .

loop_
_atom_site_aniso_label
_atom_site_aniso_U_11
_atom_site_aniso_U_22
_atom_site_aniso_U_33
_atom_site_aniso_U_23
_atom_site_aniso_U_13
_atom_site_aniso_U_12
Sn01 0.01999(9) 0.02634(9) 0.03022(10) 0.00654(6) 0.01244(7) 0.00628(6)
P002 0.0181(3) 0.0184(3) 0.0246(3) 0.0021(2) 0.0084(2) 0.0062(2)
F003 0.0346(8) 0.0303(7) 0.0392(8) 0.0110(6) 0.0201(7) 0.0075(6)
F004 0.0221(7) 0.0316(8) 0.0403(8) 0.0083(6) 0.0074(6) 0.0029(6)
F005 0.0314(7) 0.0235(7) 0.0454(9) 0.0041(6) 0.0215(7) 0.0105(6)
F006 0.0357(8) 0.0513(9) 0.0264(8) 0.0010(7) 0.0058(6) 0.0256(7)
F007 0.0379(8) 0.0399(8) 0.0261(7) 0.0050(6) 0.0126(6) 0.0189(7)
F008 0.0447(8) 0.0253(7) 0.0501(9) 0.0096(7) 0.0292(8) 0.0182(6)
O009 0.0209(8) 0.0237(8) 0.0286(9) 0.0028(7) 0.0111(7) 0.0073(6)
F00A 0.0452(9) 0.0401(9) 0.0550(10) 0.0079(8) 0.0364(8) 0.0103(7)
F00B 0.0557(10) 0.0249(7) 0.0603(11) 0.0206(7) 0.0293(9) 0.0181(7)
F00C 0.0629(11) 0.0408(9) 0.0521(10) 0.0108(8) 0.0429(9) 0.0223(8)
F00D 0.0559(10) 0.0357(8) 0.0476(10) 0.0168(7) 0.0298(8) 0.0045(7)
O00E 0.0281(8) 0.0317(9) 0.0375(10) 0.0092(8) 0.0169(8) 0.0176(7)
F00F 0.0730(12) 0.0475(9) 0.0465(10) 0.0296(8) 0.0396(9) 0.0357(9)
O00G 0.0258(8) 0.0226(8) 0.0369(10) 0.0077(7) 0.0134(7) 0.0063(7)
F00H 0.0235(8) 0.0641(11) 0.0456(10) 0.0090(8) 0.0023(7) 0.0160(7)
O00I 0.0281(8) 0.0346(9) 0.0311(10) 0.0073(7) 0.0152(7) 0.0155(7)
F00J 0.0623(12) 0.0777(13) 0.0389(10) 0.0289(9) 0.0134(9) 0.0466(10)
F00K 0.0407(9) 0.0531(11) 0.0834(14) 0.0024(10) 0.0389(10) 0.0220(8)
F00L 0.0302(8) 0.0734(13) 0.0584(12) -0.0039(10) 0.0045(8) 0.0308(9)
O00M 0.0276(8) 0.0199(8) 0.0411(10) 0.0040(7) 0.0101(8) 0.0110(7)
C00N 0.0192(10) 0.0219(11) 0.0186(11) 0.0024(9) 0.0070(9) 0.0053(8)
C00O 0.0243(11) 0.0213(11) 0.0236(12) 0.0023(9) 0.0088(9) 0.0099(9)
C00P 0.0301(12) 0.0238(11) 0.0289(13) 0.0044(10) 0.0146(10) 0.0109(10)
C00Q 0.0196(10) 0.0203(11) 0.0220(11) 0.0015(9) 0.0055(9) 0.0059(8)
C00R 0.0197(10) 0.0238(11) 0.0244(12) 0.0039(9) 0.0097(9) 0.0079(9)
C00S 0.0238(11) 0.0252(11) 0.0245(12) 0.0041(9) 0.0086(9) 0.0090(9)
C00T 0.0247(11) 0.0249(11) 0.0231(12) 0.0051(9) 0.0091(9) 0.0103(9)
C00U 0.0206(11) 0.0175(10) 0.0299(12) 0.0026(9) 0.0096(9) 0.0048(8)
C00V 0.0167(10) 0.0190(11) 0.0342(14) 0.0017(9) 0.0118(10) 0.0046(8)
C00W 0.0220(11) 0.0219(11) 0.0262(12) 0.0037(9) 0.0102(9) 0.0087(9)
C00X 0.0240(11) 0.0244(12) 0.0262(12) 0.0013(10) 0.0080(10) 0.0078(9)
C00Y 0.0242(11) 0.0206(11) 0.0285(13) 0.0017(9) 0.0091(10) 0.0065(9)
C00Z 0.0304(12) 0.0306(13) 0.0311(13) 0.0025(10) 0.0171(11) 0.0069(10)
C010 0.0348(13) 0.0293(13) 0.0281(13) 0.0073(10) 0.0126(11) 0.0024(10)
C011 0.0287(12) 0.0217(11) 0.0321(13) 0.0035(10) 0.0147(10) 0.0078(9)
C012 0.0265(12) 0.0274(12) 0.0323(14) -0.0020(10) 0.0090(11) 0.0107(10)
C013 0.0312(14) 0.0556(18) 0.0341(15) 0.0066(13) 0.0150(12) 0.0048(13)
C014 0.0235(12) 0.0359(14) 0.0460(17) 0.0018(12) 0.0081(12) 0.0130(11)
C015 0.0372(14) 0.0372(14) 0.0478(16) 0.0083(12) 0.0266(13) 0.0230(12)
C016 0.0341(13) 0.0200(11) 0.0322(13) 0.0055(10) 0.0103(11) 0.0105(10)
C017 0.0513(16) 0.0328(13) 0.0303(13) 0.0133(11) 0.0238(12) 0.0236(12)
C018 0.0429(15) 0.0465(16) 0.0238(13) 0.0101(12) 0.0090(11) 0.0298(13)
C019 0.0344(14) 0.0545(18) 0.0324(15) 0.0028(13) 0.0181(12) 0.0007(13)
C01A 0.0397(14) 0.0232(12) 0.0428(15) 0.0046(11) 0.0266(12) 0.0093(10)
C01B 0.0421(16) 0.0513(18) 0.0344(16) 0.0118(13) 0.0129(13) 0.0120(14)
C01C 0.0253(12) 0.0401(14) 0.0292(13) 0.0012(11) 0.0052(10) 0.0156(11)
C01D 0.0420(16) 0.0210(13) 0.067(2) 0.0094(13) 0.0146(15) 0.0108(12)
B01E 0.0200(12) 0.0174(12) 0.0229(13) 0.0015(10) 0.0066(10) 0.0068(9)
C01F 0.0324(14) 0.0289(13) 0.0602(19) 0.0018(13) 0.0288(14) 0.0117(11)
C01G 0.0395(15) 0.0488(17) 0.0328(15) 0.0096(13) 0.0129(12) -0.0025(13)
C01H 0.0423(15) 0.0432(16) 0.0324(15) -0.0022(12) 0.0195(12) 0.0064(12)
C01I 0.0423(15) 0.0421(16) 0.0322(15) -0.0019(12) 0.0209(13) -0.0029(12)
C01J 0.068(2) 0.052(2) 0.072(3) 0.0013(18) 0.037(2) 0.0201(18)

loop_
_atom_type_symbol
_atom_type_description
_atom_type_scat_dispersion_real
_atom_type_scat_dispersion_imag
_atom_type_scat_source
C C 0.0181 0.0091 'International Tables Vol C Tables 4.2.6.8 and 6.1.1.4'
H H 0.0000 0.0000 'International Tables Vol C Tables 4.2.6.8 and 6.1.1.4'
B B 0.0090 0.0039 'International Tables Vol C Tables 4.2.6.8 and 6.1.1.4'
F F 0.0727 0.0534 'International Tables Vol C Tables 4.2.6.8 and 6.1.1.4'
O O 0.0492 0.0322 'International Tables Vol C Tables 4.2.6.8 and 6.1.1.4'
P P 0.2955 0.4335 'International Tables Vol C Tables 4.2.6.8 and 6.1.1.4'
Sn Sn 0.0259 5.4591 'International Tables Vol C Tables 4.2.6.8 and 6.1.1.4'

loop_
_geom_angle_atom_site_label_1
_geom_angle_atom_site_label_2
_geom_angle_atom_site_label_3
_geom_angle
_geom_angle_site_symmetry_1
_geom_angle_site_symmetry_3
_geom_angle_publ_flag
O009 Sn01 P002 85.06(5) . 2 ?
O009 Sn01 O00G 85.11(6) . . ?
O009 Sn01 O00I 74.19(6) . 2 ?
O00G Sn01 P002 89.49(5) . 2 ?
O00G Sn01 O00I 153.15(6) . 2 ?
O00I Sn01 P002 72.14(4) 2 2 ?
C00N P002 Sn01 105.62(7) . 2 ?
C00N P002 C00W 75.17(10) . . ?
C00N P002 B01E 118.91(11) . . ?
C00W P002 Sn01 99.41(8) . 2 ?
C00W P002 B01E 116.52(10) . . ?
B01E P002 Sn01 127.76(8) . 2 ?
C00N O009 Sn01 123.40(14) . . ?
C00V O00E C015 115.8(2) . . ?
C00T O00G Sn01 128.17(15) . . ?
C00V O00I Sn01 124.75(15) . 2 ?
C00T O00M C01D 117.1(2) . . ?
O009 C00N P002 132.32(17) . . ?
O009 C00N C00R 133.9(2) . . ?
C00R C00N P002 93.51(15) . . ?
C00P C00O C00X 113.1(2) . . ?
C00P C00O B01E 120.4(2) . . ?
C00X C00O B01E 126.5(2) . . ?
F003 C00P C00O 119.0(2) . . ?
F003 C00P C017 116.2(2) . . ?
C017 C00P C00O 124.8(2) . . ?
C00S C00Q C00Y 113.1(2) . . ?
C00S C00Q B01E 126.2(2) . . ?
C00Y C00Q B01E 120.6(2) . . ?
C00N C00R C00T 125.5(2) . . ?
C00N C00R C00W 103.14(19) . . ?
C00T C00R C00W 131.2(2) . . ?
F008 C00S C00Q 120.9(2) . . ?
F008 C00S C016 115.2(2) . . ?
C016 C00S C00Q 123.9(2) . . ?
O00G C00T O00M 121.4(2) . . ?
O00G C00T C00R 123.4(2) . . ?
O00M C00T C00R 115.2(2) . . ?
C011 C00U C012 113.2(2) . . ?
C011 C00U B01E 126.5(2) . . ?
C012 C00U B01E 120.3(2) . . ?
O00E C00V C00W 112.0(2) . . ?
O00I C00V O00E 123.3(2) . . ?
O00I C00V C00W 124.8(2) . . ?
P002 C00W H00W 112.8 . . ?
C00R C00W P002 87.41(13) . . ?
C00R C00W H00W 112.8 . . ?
C00V C00W P002 115.18(17) . . ?
C00V C00W C00R 113.58(19) . . ?
C00V C00W H00W 112.8 . . ?
F004 C00X C00O 121.4(2) . . ?
F004 C00X C01C 114.7(2) . . ?
C01C C00X C00O 123.9(2) . . ?
F005 C00Y C00Q 118.8(2) . . ?
F005 C00Y C00Z 116.0(2) . . ?
C00Z C00Y C00Q 125.2(2) . . ?
F00A C00Z C00Y 121.4(2) . . ?
F00A C00Z C010 119.8(2) . . ?
C00Y C00Z C010 118.8(2) . . ?
F00D C010 C00Z 119.9(2) . . ?
F00D C010 C016 121.0(2) . . ?
C016 C010 C00Z 119.1(2) . . ?
F007 C011 C00U 120.7(2) . . ?
F007 C011 C01A 115.0(2) . . ?
C01A C011 C00U 124.3(2) . . ?
F006 C012 C00U 118.5(2) . . ?
F006 C012 C014 117.1(2) . . ?
C014 C012 C00U 124.4(3) . . ?
C01B C013 H013 120.0 . . ?
C01I C013 H013 120.0 . . ?
C01I C013 C01B 119.9(3) . . ?
F00L C014 C012 119.9(3) . . ?
F00L C014 C01F 120.4(2) . . ?
C01F C014 C012 119.7(2) . . ?
O00E C015 H01A 109.5 . . ?
O00E C015 H01B 109.5 . . ?
O00E C015 H01C 109.5 . . ?
H01A C015 H01B 109.5 . . ?
H01A C015 H01C 109.5 . . ?
H01B C015 H01C 109.5 . . ?
F00B C016 C00S 120.5(2) . . ?
F00B C016 C010 119.6(2) . . ?
C010 C016 C00S 119.9(2) . . ?
F00F C017 C00P 121.2(2) . . ?
F00F C017 C018 119.9(2) . . ?
C00P C017 C018 118.9(2) . . ?
F00J C018 C017 119.9(3) . . ?
F00J C018 C01C 120.6(3) . . ?
C01C C018 C017 119.5(2) . . ?
C01G C019 H019 119.5 . . ?
C01G C019 C01H 121.0(3) . . ?
C01H C019 H019 119.5 . . ?
F00C C01A C011 120.7(2) . . ?
F00C C01A C01F 119.8(2) . . ?
C01F C01A C011 119.6(3) . . ?
C013 C01B H01G 120.2 . . ?
C01G C01B C013 119.7(3) . . ?
C01G C01B H01G 120.2 . . ?
F00H C01C C00X 120.1(3) . . ?
F00H C01C C018 120.2(2) . . ?
C018 C01C C00X 119.7(2) . . ?
O00M C01D H01D 109.5 . . ?
O00M C01D H01E 109.5 . . ?
O00M C01D H01F 109.5 . . ?
H01D C01D H01E 109.5 . . ?
H01D C01D H01F 109.5 . . ?
H01E C01D H01F 109.5 . . ?
C00O B01E P002 106.86(15) . . ?
C00O B01E C00Q 113.28(18) . . ?
C00O B01E C00U 113.3(2) . . ?
C00Q B01E P002 102.43(15) . . ?
C00Q B01E C00U 113.84(18) . . ?
C00U B01E P002 105.97(15) . . ?
F00K C01F C014 120.5(3) . . ?
F00K C01F C01A 120.7(3) . . ?
C014 C01F C01A 118.9(2) . . ?
C019 C01G H01H 119.8 . . ?
C01B C01G C019 120.4(3) . . ?
C01B C01G H01H 119.8 . . ?
C019 C01H C01I 117.8(3) . . ?
C019 C01H C01J 121.3(3) . . ?
C01I C01H C01J 120.8(3) . . ?
C013 C01I C01H 121.1(3) . . ?
C013 C01I H01I 119.4 . . ?
C01H C01I H01I 119.4 . . ?
C01H C01J H01J 109.5 . . ?
C01H C01J H01K 109.5 . . ?
C01H C01J H01L 109.5 . . ?
H01J C01J H01K 109.5 . . ?
H01J C01J H01L 109.5 . . ?
H01K C01J H01L 109.5 . . ?

loop_
_geom_bond_atom_site_label_1
_geom_bond_atom_site_label_2
_geom_bond_distance
_geom_bond_site_symmetry_2
_geom_bond_publ_flag
Sn01 P002 2.8105(6) 2 ?
Sn01 O009 2.1422(16) . ?
Sn01 O00G 2.2847(16) . ?
Sn01 O00I 2.5004(16) 2 ?
P002 C00N 1.844(2) . ?
P002 C00W 1.888(2) . ?
P002 B01E 2.069(3) . ?
F003 C00P 1.355(3) . ?
F004 C00X 1.346(3) . ?
F005 C00Y 1.368(3) . ?
F006 C012 1.349(3) . ?
F007 C011 1.351(3) . ?
F008 C00S 1.353(3) . ?
O009 C00N 1.277(3) . ?
F00A C00Z 1.343(3) . ?
F00B C016 1.349(3) . ?
F00C C01A 1.339(3) . ?
F00D C010 1.343(3) . ?
O00E C00V 1.315(3) . ?
O00E C015 1.454(3) . ?
F00F C017 1.347(3) . ?
O00G C00T 1.253(3) . ?
F00H C01C 1.346(3) . ?
O00I C00V 1.223(3) . ?
F00J C018 1.346(3) . ?
F00K C01F 1.340(3) . ?
F00L C014 1.346(3) . ?
O00M C00T 1.327(3) . ?
O00M C01D 1.443(3) . ?
C00N C00R 1.382(3) . ?
C00O C00P 1.392(3) . ?
C00O C00X 1.396(3) . ?
C00O B01E 1.635(3) . ?
C00P C017 1.375(4) . ?
C00Q C00S 1.387(3) . ?
C00Q C00Y 1.389(3) . ?
C00Q B01E 1.637(3) . ?
C00R C00T 1.420(3) . ?
C00R C00W 1.522(3) . ?
C00S C016 1.384(4) . ?
C00U C011 1.386(4) . ?
C00U C012 1.390(3) . ?
C00U B01E 1.639(3) . ?
C00V C00W 1.506(3) . ?
C00W H00W 1.0000 . ?
C00X C01C 1.384(3) . ?
C00Y C00Z 1.377(4) . ?
C00Z C010 1.378(4) . ?
C010 C016 1.373(4) . ?
C011 C01A 1.385(4) . ?
C012 C014 1.386(4) . ?
C013 H013 0.9500 . ?
C013 C01B 1.391(4) . ?
C013 C01I 1.382(5) . ?
C014 C01F 1.363(4) . ?
C015 H01A 0.9800 . ?
C015 H01B 0.9800 . ?
C015 H01C 0.9800 . ?
C017 C018 1.381(4) . ?
C018 C01C 1.364(4) . ?
C019 H019 0.9500 . ?
C019 C01G 1.387(5) . ?
C019 C01H 1.393(4) . ?
C01A C01F 1.380(4) . ?
C01B H01G 0.9500 . ?
C01B C01G 1.377(4) . ?
C01D H01D 0.9800 . ?
C01D H01E 0.9800 . ?
C01D H01F 0.9800 . ?
C01G H01H 0.9500 . ?
C01H C01I 1.402(4) . ?
C01H C01J 1.506(5) . ?
C01I H01I 0.9500 . ?
C01J H01J 0.9800 . ?
C01J H01K 0.9800 . ?
C01J H01L 0.9800 . ?

loop_
_geom_torsion_atom_site_label_1
_geom_torsion_atom_site_label_2
_geom_torsion_atom_site_label_3
_geom_torsion_atom_site_label_4
_geom_torsion
_geom_torsion_site_symmetry_1
_geom_torsion_site_symmetry_2
_geom_torsion_site_symmetry_3
_geom_torsion_site_symmetry_4
_geom_torsion_publ_flag
Sn01 P002 C00N O009 -84.4(2) 2 . . . ?
Sn01 P002 C00N C00R 89.66(14) 2 . . . ?
Sn01 P002 C00W C00R -98.21(12) 2 . . . ?
Sn01 P002 C00W C00V 16.70(17) 2 . . . ?
Sn01 O009 C00N P002 166.38(13) . . . . ?
Sn01 O009 C00N C00R -5.3(4) . . . . ?
Sn01 O00G C00T O00M -170.34(16) . . . . ?
Sn01 O00G C00T C00R 8.6(3) . . . . ?
Sn01 O00I C00V O00E -164.06(16) 2 . . . ?
Sn01 O00I C00V C00W 17.4(3) 2 . . . ?
P002 C00N C00R C00T -168.3(2) . . . . ?
P002 C00N C00R C00W 7.60(18) . . . . ?
F003 C00P C017 F00F -0.2(4) . . . . ?
F003 C00P C017 C018 178.2(2) . . . . ?
F004 C00X C01C F00H -1.4(4) . . . . ?
F004 C00X C01C C018 178.4(2) . . . . ?
F005 C00Y C00Z F00A -0.7(3) . . . . ?
F005 C00Y C00Z C010 -179.6(2) . . . . ?
F006 C012 C014 F00L 0.0(4) . . . . ?
F006 C012 C014 C01F -178.6(2) . . . . ?
F007 C011 C01A F00C -1.9(3) . . . . ?
F007 C011 C01A C01F 177.4(2) . . . . ?
F008 C00S C016 F00B -1.0(3) . . . . ?
F008 C00S C016 C010 177.8(2) . . . . ?
O009 C00N C00R C00T 5.5(4) . . . . ?
O009 C00N C00R C00W -178.5(2) . . . . ?
F00A C00Z C010 F00D 1.9(4) . . . . ?
F00A C00Z C010 C016 -177.7(2) . . . . ?
F00C C01A C01F F00K 0.0(4) . . . . ?
F00C C01A C01F C014 -179.9(2) . . . . ?
F00D C010 C016 F00B -0.6(4) . . . . ?
F00D C010 C016 C00S -179.4(2) . . . . ?
O00E C00V C00W P002 156.98(16) . . . . ?
O00E C00V C00W C00R -104.4(2) . . . . ?
F00F C017 C018 F00J 2.3(4) . . . . ?
F00F C017 C018 C01C -178.3(2) . . . . ?
O00I C00V C00W P002 -24.3(3) . . . . ?
O00I C00V C00W C00R 74.4(3) . . . . ?
F00J C018 C01C F00H -2.7(4) . . . . ?
F00J C018 C01C C00X 177.6(2) . . . . ?
F00L C014 C01F F00K 0.9(4) . . . . ?
F00L C014 C01F C01A -179.1(3) . . . . ?
C00N P002 C00W C00R 5.59(13) . . . . ?
C00N P002 C00W C00V 120.50(18) . . . . ?
C00N C00R C00T O00G -7.0(4) . . . . ?
C00N C00R C00T O00M 172.0(2) . . . . ?
C00N C00R C00W P002 -7.41(17) . . . . ?
C00N C00R C00W C00V -123.8(2) . . . . ?
C00O C00P C017 F00F 179.5(2) . . . . ?
C00O C00P C017 C018 -2.1(4) . . . . ?
C00O C00X C01C F00H 179.3(2) . . . . ?
C00O C00X C01C C018 -1.0(4) . . . . ?
C00P C00O C00X F004 -177.2(2) . . . . ?
C00P C00O C00X C01C 2.1(4) . . . . ?
C00P C00O B01E P002 -63.7(2) . . . . ?
C00P C00O B01E C00Q -175.8(2) . . . . ?
C00P C00O B01E C00U 52.6(3) . . . . ?
C00P C017 C018 F00J -176.1(2) . . . . ?
C00P C017 C018 C01C 3.3(4) . . . . ?
C00Q C00S C016 F00B -179.5(2) . . . . ?
C00Q C00S C016 C010 -0.7(4) . . . . ?
C00Q C00Y C00Z F00A 176.8(2) . . . . ?
C00Q C00Y C00Z C010 -2.0(4) . . . . ?
C00S C00Q C00Y F005 178.86(19) . . . . ?
C00S C00Q C00Y C00Z 1.4(3) . . . . ?
C00S C00Q B01E P002 129.5(2) . . . . ?
C00S C00Q B01E C00O -115.8(2) . . . . ?
C00S C00Q B01E C00U 15.6(3) . . . . ?
C00T C00R C00W P002 168.2(2) . . . . ?
C00T C00R C00W C00V 51.8(3) . . . . ?
C00U C011 C01A F00C 179.5(2) . . . . ?
C00U C011 C01A C01F -1.2(4) . . . . ?
C00U C012 C014 F00L 179.3(2) . . . . ?
C00U C012 C014 C01F 0.7(4) . . . . ?
C00W P002 C00N O009 179.8(2) . . . . ?
C00W P002 C00N C00R -6.16(14) . . . . ?
C00W C00R C00T O00G 178.3(2) . . . . ?
C00W C00R C00T O00M -2.8(4) . . . . ?
C00X C00O C00P F003 179.1(2) . . . . ?
C00X C00O C00P C017 -0.6(4) . . . . ?
C00X C00O B01E P002 116.0(2) . . . . ?
C00X C00O B01E C00Q 4.0(3) . . . . ?
C00X C00O B01E C00U -127.7(2) . . . . ?
C00Y C00Q C00S F008 -178.4(2) . . . . ?
C00Y C00Q C00S C016 0.0(3) . . . . ?
C00Y C00Q B01E P002 -52.9(2) . . . . ?
C00Y C00Q B01E C00O 61.9(3) . . . . ?
C00Y C00Q B01E C00U -166.8(2) . . . . ?
C00Y C00Z C010 F00D -179.3(2) . . . . ?
C00Y C00Z C010 C016 1.2(4) . . . . ?
C00Z C010 C016 F00B 178.9(2) . . . . ?
C00Z C010 C016 C00S 0.1(4) . . . . ?
C011 C00U C012 F006 178.3(2) . . . . ?
C011 C00U C012 C014 -0.9(4) . . . . ?
C011 C00U B01E P002 135.9(2) . . . . ?
C011 C00U B01E C00O 19.0(3) . . . . ?
C011 C00U B01E C00Q -112.3(3) . . . . ?
C011 C01A C01F F00K -179.3(2) . . . . ?
C011 C01A C01F C014 0.8(4) . . . . ?
C012 C00U C011 F007 -177.3(2) . . . . ?
C012 C00U C011 C01A 1.2(3) . . . . ?
C012 C00U B01E P002 -46.4(2) . . . . ?
C012 C00U B01E C00O -163.2(2) . . . . ?
C012 C00U B01E C00Q 65.4(3) . . . . ?
C012 C014 C01F F00K 179.5(3) . . . . ?
C012 C014 C01F C01A -0.6(4) . . . . ?
C013 C01B C01G C019 0.1(4) . . . . ?
C015 O00E C00V O00I -6.0(3) . . . . ?
C015 O00E C00V C00W 172.8(2) . . . . ?
C017 C018 C01C F00H 177.9(2) . . . . ?
C017 C018 C01C C00X -1.9(4) . . . . ?
C019 C01H C01I C013 0.3(4) . . . . ?
C01B C013 C01I C01H -0.7(4) . . . . ?
C01D O00M C00T O00G -3.3(4) . . . . ?
C01D O00M C00T C00R 177.7(2) . . . . ?
B01E P002 C00N O009 67.4(2) . . . . ?
B01E P002 C00N C00R -118.59(15) . . . . ?
B01E P002 C00W C00R 120.86(14) . . . . ?
B01E P002 C00W C00V -124.23(17) . . . . ?
B01E C00O C00P F003 -1.1(3) . . . . ?
B01E C00O C00P C017 179.2(2) . . . . ?
B01E C00O C00X F004 3.0(4) . . . . ?
B01E C00O C00X C01C -177.6(2) . . . . ?
B01E C00Q C00S F008 -0.6(3) . . . . ?
B01E C00Q C00S C016 177.8(2) . . . . ?
B01E C00Q C00Y F005 0.9(3) . . . . ?
B01E C00Q C00Y C00Z -176.5(2) . . . . ?
B01E C00U C011 F007 0.5(3) . . . . ?
B01E C00U C011 C01A 179.1(2) . . . . ?
B01E C00U C012 F006 0.3(3) . . . . ?
B01E C00U C012 C014 -179.0(2) . . . . ?
C01G C019 C01H C01I 0.3(4) . . . . ?
C01G C019 C01H C01J -179.3(3) . . . . ?
C01H C019 C01G C01B -0.5(4) . . . . ?
C01I C013 C01B C01G 0.6(4) . . . . ?
C01J C01H C01I C013 180.0(3) . . . . ?
